data_4107798
loop_
_publ_author_name
'Soo Hyuk Choi'
'Ilia A. Guzei'
'Lara C. Spencer'
'Samuel H. Gellman'

_publ_contact_author_address
;
Department of Chemistry
University of Wisconsin-Madison
1101 University Ave
Madison, WI  53706
USA
;
_publ_contact_author_email iguzei@chem.wisc.edu
_publ_contact_author_fax 608-262-0381
_publ_contact_author_name
;
Guzei, Ilia A. 
;
_publ_contact_author_phone 608-263-4694
_publ_section_title
;
 Crystallographic Characterization of Helical Secondary Structures in
 \a/\b-Peptides with 1:1 Residue Alternation
;
_journal_name_full 'Journal of the American Chemical Society'
_journal_page_first 6544
_journal_page_last 6550
_journal_paper_doi 10.1021/ja800355p
_journal_volume 130
_journal_year 2008
_chemical_absolute_configuration syn
_chemical_formula_moiety 'C50 H76 N8 O11'
_chemical_formula_sum 'C50 H76 N8 O11'
_chemical_formula_weight 965.19
_chemical_name_systematic
; 
 ? 
;
_space_group_IT_number 19
_symmetry_cell_setting orthorhombic
_symmetry_Int_Tables_number 19
_symmetry_space_group_name_Hall 'P 2ac 2ab'
_symmetry_space_group_name_H-M 'P 21 21 21'
_atom_sites_solution_hydrogens geom
_atom_sites_solution_primary direct
_atom_sites_solution_secondary difmap
_audit_creation_method
;
manual editing of the CIF file 
created by SHELXTL Ver. 6.10
and processed with modiCIfer-09152005. 
;
_cell_angle_alpha 90.00
_cell_angle_beta 90.00
_cell_angle_gamma 90.00
_cell_formula_units_Z 4
_cell_length_a 10.5904(11)
_cell_length_b 19.448(2)
_cell_length_c 27.721(3)
_cell_measurement_reflns_used 22919
_cell_measurement_temperature 100(2)
_cell_measurement_theta_max 25.0030
_cell_measurement_theta_min 2.2041
_cell_volume 5709.5(10)
_computing_cell_refinement 'SAINT Ver. 6.22  (Bruker-AXS, 2003)'
_computing_data_collection 'SMART Ver. 5.622 (Bruker-AXS, 2003)'
_computing_data_reduction 'SAINT Ver. 6.22'
_computing_molecular_graphics 'SHELXTL Ver. 6.10'
_computing_publication_material 'SHELXTL Ver. 6.10'
_computing_structure_refinement 'SHELXTL Ver. 6.10'
_computing_structure_solution 'SHELXTL Ver. 6.10 (Bruker-AXS, 2003)'
_diffrn_ambient_temperature 100(2)
_diffrn_measured_fraction_theta_full 0.999
_diffrn_measured_fraction_theta_max 0.999
_diffrn_measurement_device_type 'Bruker CCD-1000 area detector'
_diffrn_measurement_method '0.30\% \w scans'
_diffrn_radiation_monochromator graphite
_diffrn_radiation_source 'fine-focus sealed tube'
_diffrn_radiation_type Mo-K\a
_diffrn_radiation_wavelength 0.71073
_diffrn_reflns_av_R_equivalents 0.0461
_diffrn_reflns_av_sigmaI/netI 0.0360
_diffrn_reflns_limit_h_max 12
_diffrn_reflns_limit_h_min -12
_diffrn_reflns_limit_k_max 23
_diffrn_reflns_limit_k_min -23
_diffrn_reflns_limit_l_max 32
_diffrn_reflns_limit_l_min -32
_diffrn_reflns_number 58279
_diffrn_reflns_theta_full 25.04
_diffrn_reflns_theta_max 25.04
_diffrn_reflns_theta_min 2.06
_diffrn_standards_number 0
_exptl_absorpt_coefficient_mu 0.080
_exptl_absorpt_correction_T_max 0.9882
_exptl_absorpt_correction_T_min 0.9681
_exptl_absorpt_correction_type multi-scan
_exptl_absorpt_process_details
;
SADABS  (Bruker-AXS, 2003)
;
_exptl_crystal_colour colorless
_exptl_crystal_density_diffrn 1.123
_exptl_crystal_description block
_exptl_crystal_F_000 2080
_exptl_crystal_size_max 0.41
_exptl_crystal_size_mid 0.39
_exptl_crystal_size_min 0.15
_platon_squeeze_details
;
214 electrons total.
The volume occupied by solvent is 12.5 percent of the unit cell.
;
_refine_diff_density_max 0.571
_refine_diff_density_min -0.396
_refine_diff_density_rms 0.049
_refine_ls_abs_structure_details 'Flack H D (1983), Acta Cryst. A39, 876-881'
_refine_ls_abs_structure_Flack 0.0(10)
_refine_ls_extinction_method none
_refine_ls_goodness_of_fit_ref 1.041
_refine_ls_hydrogen_treatment constr
_refine_ls_matrix_type full
_refine_ls_number_parameters 631
_refine_ls_number_reflns 10061
_refine_ls_number_restraints 0
_refine_ls_restrained_S_all 1.041
_refine_ls_R_factor_all 0.0623
_refine_ls_R_factor_gt 0.0547
_refine_ls_shift/su_max 0.001
_refine_ls_shift/su_mean 0.000
_refine_ls_structure_factor_coef Fsqd
_refine_ls_weighting_details 'calc w=1/[\s^2^(Fo^2^)+(0.0822P)^2^+2.1770P] where P=(Fo^2^+2Fc^2^)/3'
_refine_ls_weighting_scheme calc
_refine_ls_wR_factor_gt 0.1370
_refine_ls_wR_factor_ref 0.1409
_reflns_number_gt 8802
_reflns_number_total 10061
_reflns_threshold_expression I>2\s(I)
_cod_data_source_file ja800355p-file009.cif
_cod_data_source_block gellman65
_cod_original_sg_symbol_Hall 'P 2ac 2ab   '
_cod_original_sg_symbol_H-M 'P 21 21 21 '
_cod_database_code 4107798

loop_
_symmetry_equiv_pos_as_xyz
'x, y, z'
'-x+1/2, -y, z+1/2'
'-x, y+1/2, -z+1/2'
'x+1/2, -y+1/2, -z'

loop_
_atom_site_label
_atom_site_type_symbol
_atom_site_fract_x
_atom_site_fract_y
_atom_site_fract_z
_atom_site_U_iso_or_equiv
_atom_site_adp_type
_atom_site_occupancy
_atom_site_symmetry_multiplicity
_atom_site_calc_flag
_atom_site_refinement_flags
O1 O 0.4184(2) 0.69220(10) 0.22736(7) 0.0299(5) Uani 1 1 d .
O2 O 0.3780(2) 0.75452(10) 0.29520(7) 0.0332(5) Uani 1 1 d .
O3 O 0.4251(2) 0.92522(11) 0.31954(7) 0.0322(5) Uani 1 1 d .
O4 O 0.03895(18) 0.91555(11) 0.34647(7) 0.0308(5) Uani 1 1 d .
O5 O 0.14544(19) 0.88493(10) 0.46478(7) 0.0285(5) Uani 1 1 d .
O6 O 0.13165(17) 1.10583(9) 0.46425(6) 0.0217(4) Uani 1 1 d .
O7 O -0.17380(18) 1.06870(10) 0.50775(7) 0.0256(4) Uani 1 1 d .
O8 O 0.07059(19) 1.08590(10) 0.64218(6) 0.0296(5) Uani 1 1 d .
O9 O -0.09872(17) 1.23442(9) 0.64259(6) 0.0243(4) Uani 1 1 d .
O10 O -0.2956(3) 1.01838(14) 0.63022(12) 0.0649(8) Uani 1 1 d .
O11 O -0.4559(4) 0.99675(15) 0.58151(15) 0.0956(12) Uani 1 1 d .
N1 N 0.5015(2) 0.79597(12) 0.23555(8) 0.0269(5) Uani 1 1 d .
H1 H 0.5252 0.7917 0.2053 0.032 Uiso 1 1 calc R
N2 N 0.3426(2) 0.91232(12) 0.24500(8) 0.0272(5) Uani 1 1 d .
H2 H 0.3593 0.9011 0.2149 0.033 Uiso 1 1 calc R
N3 N 0.1782(2) 0.82897(12) 0.34306(8) 0.0276(6) Uani 1 1 d .
H3 H 0.2298 0.8045 0.3250 0.033 Uiso 1 1 calc R
N4 N 0.2915(2) 0.91836(11) 0.41009(8) 0.0219(5) Uani 1 1 d .
H4 H 0.3319 0.9065 0.3836 0.026 Uiso 1 1 calc R
N5 N 0.04261(19) 1.02967(11) 0.41371(7) 0.0174(4) Uani 1 1 d .
H5 H 0.0560 0.9986 0.3912 0.021 Uiso 1 1 calc R
N6 N -0.0269(2) 0.98480(11) 0.50524(7) 0.0197(5) Uani 1 1 d .
H6 H 0.0169 0.9576 0.4861 0.024 Uiso 1 1 calc R
N7 N 0.0766(2) 1.12618(11) 0.56615(8) 0.0218(5) Uani 1 1 d .
H7 H 0.0915 1.1161 0.5357 0.026 Uiso 1 1 calc R
N8 N -0.1780(2) 1.16161(12) 0.58780(8) 0.0235(5) Uani 1 1 d .
H8 H -0.1639 1.1371 0.5617 0.028 Uiso 1 1 calc R
C1 C 0.3575(4) 0.58531(17) 0.19834(12) 0.0474(9) Uani 1 1 d .
H1A H 0.4424 0.5657 0.2011 0.071 Uiso 1 1 calc R
H1B H 0.3500 0.6102 0.1677 0.071 Uiso 1 1 calc R
H1C H 0.2948 0.5483 0.1994 0.071 Uiso 1 1 calc R
C2 C 0.3749(6) 0.6020(2) 0.28695(12) 0.0684(14) Uani 1 1 d .
H2A H 0.3542 0.6328 0.3138 0.103 Uiso 1 1 calc R
H2B H 0.4661 0.5938 0.2864 0.103 Uiso 1 1 calc R
H2C H 0.3305 0.5582 0.2911 0.103 Uiso 1 1 calc R
C3 C 0.2000(4) 0.6602(2) 0.24077(18) 0.0658(12) Uani 1 1 d .
H3A H 0.1836 0.6871 0.2116 0.099 Uiso 1 1 calc R
H3B H 0.1868 0.6891 0.2693 0.099 Uiso 1 1 calc R
H3C H 0.1424 0.6208 0.2419 0.099 Uiso 1 1 calc R
C4 C 0.3346(4) 0.63474(16) 0.24012(12) 0.0411(8) Uani 1 1 d .
C5 C 0.4283(3) 0.74803(14) 0.25571(10) 0.0263(6) Uani 1 1 d .
C6 C 0.5422(3) 0.85557(15) 0.26369(10) 0.0269(6) Uani 1 1 d .
H6A H 0.5835 0.8382 0.2938 0.032 Uiso 1 1 calc R
C7 C 0.6395(3) 0.89578(18) 0.23555(12) 0.0369(7) Uani 1 1 d .
H7A H 0.6649 0.9364 0.2541 0.055 Uiso 1 1 calc R
H7B H 0.6033 0.9104 0.2047 0.055 Uiso 1 1 calc R
H7C H 0.7135 0.8667 0.2296 0.055 Uiso 1 1 calc R
C8 C 0.4315(3) 0.90064(15) 0.27849(9) 0.0261(6) Uani 1 1 d .
C9 C 0.2209(3) 0.94230(16) 0.25556(10) 0.0318(7) Uani 1 1 d .
H9 H 0.2307 0.9734 0.2841 0.038 Uiso 1 1 calc R
C10 C 0.1648(4) 0.98409(19) 0.21419(12) 0.0451(9) Uani 1 1 d .
H10A H 0.2025 1.0306 0.2125 0.054 Uiso 1 1 calc R
H10B H 0.1765 0.9606 0.1828 0.054 Uiso 1 1 calc R
C11 C 0.0276(4) 0.9872(2) 0.22809(14) 0.0596(11) Uani 1 1 d .
H11A H -0.0253 1.0001 0.2000 0.072 Uiso 1 1 calc R
H11B H 0.0140 1.0212 0.2542 0.072 Uiso 1 1 calc R
C12 C -0.0036(3) 0.9154(3) 0.24518(14) 0.0593(12) Uani 1 1 d .
H12A H -0.0304 0.8862 0.2178 0.071 Uiso 1 1 calc R
H12B H -0.0724 0.9166 0.2693 0.071 Uiso 1 1 calc R
C13 C 0.1200(3) 0.88716(17) 0.26806(11) 0.0332(7) Uani 1 1 d .
H13 H 0.1430 0.8423 0.2528 0.040 Uiso 1 1 calc R
C14 C 0.1080(3) 0.87838(15) 0.32234(10) 0.0274(6) Uani 1 1 d .
C15 C 0.1712(3) 0.81482(14) 0.39444(11) 0.0291(6) Uani 1 1 d .
H15 H 0.0829 0.7999 0.4018 0.035 Uiso 1 1 calc R
C16 C 0.2586(4) 0.75519(15) 0.40647(13) 0.0431(9) Uani 1 1 d .
H16A H 0.3459 0.7680 0.3989 0.065 Uiso 1 1 calc R
H16B H 0.2345 0.7149 0.3874 0.065 Uiso 1 1 calc R
H16C H 0.2517 0.7443 0.4409 0.065 Uiso 1 1 calc R
C17 C 0.2007(3) 0.87682(14) 0.42605(10) 0.0236(6) Uani 1 1 d .
C18 C 0.3278(2) 0.98201(13) 0.43370(9) 0.0204(6) Uani 1 1 d .
H18 H 0.2988 0.9803 0.4680 0.024 Uiso 1 1 calc R
C19 C 0.4683(3) 0.99655(15) 0.43306(11) 0.0286(6) Uani 1 1 d .
H19A H 0.5132 0.9689 0.4576 0.034 Uiso 1 1 calc R
H19B H 0.5051 0.9870 0.4009 0.034 Uiso 1 1 calc R
C20 C 0.4738(3) 1.07242(16) 0.44487(13) 0.0370(8) Uani 1 1 d .
H20A H 0.5564 1.0922 0.4356 0.044 Uiso 1 1 calc R
H20B H 0.4600 1.0803 0.4798 0.044 Uiso 1 1 calc R
C21 C 0.3675(3) 1.10401(15) 0.41519(12) 0.0303(7) Uani 1 1 d .
H21A H 0.3993 1.1194 0.3834 0.036 Uiso 1 1 calc R
H21B H 0.3305 1.1440 0.4322 0.036 Uiso 1 1 calc R
C22 C 0.2685(2) 1.04659(13) 0.40902(9) 0.0178(5) Uani 1 1 d .
H22 H 0.2567 1.0370 0.3739 0.021 Uiso 1 1 calc R
C23 C 0.1419(2) 1.06410(12) 0.43119(9) 0.0170(5) Uani 1 1 d .
C24 C -0.0883(2) 1.04115(13) 0.43021(9) 0.0199(5) Uani 1 1 d .
C25 C -0.1717(3) 0.98618(15) 0.40716(10) 0.0263(6) Uani 1 1 d .
H25A H -0.1701 0.9914 0.3720 0.039 Uiso 1 1 calc R
H25B H -0.2585 0.9914 0.4188 0.039 Uiso 1 1 calc R
H25C H -0.1400 0.9405 0.4159 0.039 Uiso 1 1 calc R
C26 C -0.1304(3) 1.11290(14) 0.41535(10) 0.0264(6) Uani 1 1 d .
H26A H -0.1255 1.1173 0.3802 0.040 Uiso 1 1 calc R
H26B H -0.0752 1.1472 0.4304 0.040 Uiso 1 1 calc R
H26C H -0.2176 1.1205 0.4259 0.040 Uiso 1 1 calc R
C27 C -0.0977(2) 1.03293(13) 0.48530(9) 0.0185(5) Uani 1 1 d .
C28 C -0.0171(3) 0.97407(15) 0.55743(10) 0.0254(6) Uani 1 1 d .
H28 H -0.0906 0.9964 0.5737 0.031 Uiso 1 1 calc R
C29 C -0.0138(3) 0.89703(16) 0.57100(12) 0.0385(8) Uani 1 1 d .
H29A H -0.0784 0.8867 0.5958 0.046 Uiso 1 1 calc R
H29B H -0.0302 0.8681 0.5423 0.046 Uiso 1 1 calc R
C30 C 0.1167(4) 0.88355(17) 0.59049(13) 0.0517(10) Uani 1 1 d .
H30A H 0.1761 0.8719 0.5642 0.062 Uiso 1 1 calc R
H30B H 0.1157 0.8455 0.6142 0.062 Uiso 1 1 calc R
C31 C 0.1531(4) 0.95101(16) 0.61440(12) 0.0427(8) Uani 1 1 d .
H31A H 0.2455 0.9541 0.6192 0.051 Uiso 1 1 calc R
H31B H 0.1101 0.9566 0.6459 0.051 Uiso 1 1 calc R
C32 C 0.1072(3) 1.00436(14) 0.57802(10) 0.0273(6) Uani 1 1 d .
H32 H 0.1704 1.0074 0.5513 0.033 Uiso 1 1 calc R
C33 C 0.0864(3) 1.07643(15) 0.59851(9) 0.0251(6) Uani 1 1 d .
C34 C 0.0421(3) 1.19753(15) 0.57839(10) 0.0272(6) Uani 1 1 d .
C35 C 0.0220(3) 1.23588(15) 0.53098(11) 0.0336(7) Uani 1 1 d .
H35A H -0.0425 1.2122 0.5118 0.050 Uiso 1 1 calc R
H35B H 0.1015 1.2371 0.5129 0.050 Uiso 1 1 calc R
H35C H -0.0058 1.2830 0.5378 0.050 Uiso 1 1 calc R
C36 C 0.1437(3) 1.23183(17) 0.60815(12) 0.0388(8) Uani 1 1 d .
H36A H 0.2231 1.2322 0.5900 0.058 Uiso 1 1 calc R
H36B H 0.1555 1.2064 0.6383 0.058 Uiso 1 1 calc R
H36C H 0.1185 1.2792 0.6155 0.058 Uiso 1 1 calc R
C37 C -0.0847(3) 1.19819(13) 0.60671(9) 0.0214(6) Uani 1 1 d .
C38 C -0.3031(3) 1.16115(15) 0.60935(10) 0.0261(6) Uani 1 1 d .
H38 H -0.2947 1.1476 0.6440 0.031 Uiso 1 1 calc R
C39 C -0.3741(3) 1.22925(16) 0.60693(12) 0.0343(7) Uani 1 1 d .
H39A H -0.3399 1.2626 0.6305 0.041 Uiso 1 1 calc R
H39B H -0.3694 1.2494 0.5742 0.041 Uiso 1 1 calc R
C40 C -0.5078(3) 1.20935(18) 0.61946(17) 0.0537(10) Uani 1 1 d .
H40A H -0.5686 1.2431 0.6062 0.064 Uiso 1 1 calc R
H40B H -0.5191 1.2067 0.6549 0.064 Uiso 1 1 calc R
C41 C -0.5268(3) 1.13821(18) 0.59600(13) 0.0407(8) Uani 1 1 d .
H41A H -0.5766 1.1423 0.5659 0.049 Uiso 1 1 calc R
H41B H -0.5714 1.1068 0.6183 0.049 Uiso 1 1 calc R
C42 C -0.3910(3) 1.11083(15) 0.58490(11) 0.0311(7) Uani 1 1 d .
H42 H -0.3764 1.1128 0.5493 0.037 Uiso 1 1 calc R
C43 C -0.3722(3) 1.03865(18) 0.60175(15) 0.0470(9) Uani 1 1 d .
C44 C -0.4524(7) 0.9233(2) 0.5972(2) 0.1000(19) Uani 1 1 d .
H44A H -0.3792 0.9153 0.6187 0.120 Uiso 1 1 calc R
H44B H -0.5304 0.9116 0.6151 0.120 Uiso 1 1 calc R
C45 C -0.4417(4) 0.88060(18) 0.55377(16) 0.0561(11) Uani 1 1 d .
C46 C -0.5281(4) 0.8303(2) 0.54523(19) 0.0676(12) Uani 1 1 d .
H46 H -0.5988 0.8261 0.5661 0.081 Uiso 1 1 calc R
C47 C -0.5159(6) 0.7857(3) 0.5074(2) 0.099(2) Uani 1 1 d .
H47 H -0.5745 0.7490 0.5038 0.119 Uiso 1 1 calc R
C48 C -0.4158(8) 0.7937(2) 0.4731(2) 0.103(2) Uani 1 1 d .
H48 H -0.4081 0.7642 0.4459 0.123 Uiso 1 1 calc R
C49 C -0.3311(6) 0.8463(2) 0.48153(19) 0.0785(15) Uani 1 1 d .
H49 H -0.2632 0.8528 0.4596 0.094 Uiso 1 1 calc R
C50 C -0.3416(4) 0.8900(2) 0.52074(17) 0.0618(11) Uani 1 1 d .
H50 H -0.2821 0.9259 0.5254 0.074 Uiso 1 1 calc R

loop_
_atom_site_aniso_label
_atom_site_aniso_U_11
_atom_site_aniso_U_22
_atom_site_aniso_U_33
_atom_site_aniso_U_23
_atom_site_aniso_U_13
_atom_site_aniso_U_12
O1 0.0380(12) 0.0278(10) 0.0240(10) -0.0020(8) 0.0065(9) -0.0011(9)
O2 0.0381(12) 0.0345(11) 0.0271(11) -0.0022(9) 0.0138(9) -0.0005(10)
O3 0.0322(11) 0.0432(12) 0.0211(10) -0.0122(9) 0.0058(8) -0.0138(10)
O4 0.0252(11) 0.0363(12) 0.0310(11) -0.0150(9) 0.0064(9) 0.0000(9)
O5 0.0366(11) 0.0253(10) 0.0235(10) 0.0036(8) 0.0124(9) 0.0047(9)
O6 0.0224(10) 0.0188(9) 0.0239(9) -0.0059(8) 0.0012(8) -0.0019(8)
O7 0.0223(10) 0.0265(10) 0.0280(10) -0.0044(8) 0.0037(8) 0.0066(8)
O8 0.0322(11) 0.0381(11) 0.0185(10) -0.0076(8) -0.0018(8) 0.0115(9)
O9 0.0285(10) 0.0250(10) 0.0193(9) -0.0036(8) 0.0002(8) 0.0111(8)
O10 0.0479(16) 0.0502(16) 0.097(2) 0.0360(16) -0.0123(15) 0.0010(13)
O11 0.122(3) 0.0344(15) 0.131(3) -0.0010(17) -0.049(3) -0.0054(18)
N1 0.0277(13) 0.0318(13) 0.0212(11) -0.0021(10) 0.0035(10) 0.0021(11)
N2 0.0278(13) 0.0327(13) 0.0211(12) -0.0094(10) 0.0052(10) 0.0029(11)
N3 0.0269(13) 0.0280(13) 0.0280(13) -0.0123(10) 0.0106(10) -0.0056(11)
N4 0.0266(12) 0.0204(11) 0.0186(11) -0.0039(9) 0.0057(9) 0.0014(10)
N5 0.0167(11) 0.0168(10) 0.0188(10) -0.0023(9) 0.0003(9) 0.0007(9)
N6 0.0208(11) 0.0204(11) 0.0178(11) -0.0032(9) 0.0070(9) 0.0026(9)
N7 0.0184(11) 0.0248(12) 0.0221(11) -0.0050(10) 0.0026(9) 0.0082(10)
N8 0.0176(11) 0.0306(13) 0.0224(11) -0.0088(10) -0.0006(9) 0.0055(10)
C1 0.076(3) 0.0287(17) 0.0377(18) -0.0015(14) -0.0062(18) -0.0055(18)
C2 0.131(4) 0.044(2) 0.0303(18) 0.0007(16) 0.009(2) -0.011(3)
C3 0.052(3) 0.060(3) 0.086(3) -0.019(2) 0.016(2) -0.019(2)
C4 0.056(2) 0.0261(16) 0.0413(18) 0.0001(14) 0.0017(16) -0.0104(16)
C5 0.0270(15) 0.0265(15) 0.0254(15) -0.0012(12) 0.0043(12) 0.0011(12)
C6 0.0262(15) 0.0309(15) 0.0237(14) -0.0041(12) -0.0026(12) -0.0008(12)
C7 0.0240(16) 0.0494(19) 0.0373(17) -0.0111(15) 0.0002(13) -0.0064(14)
C8 0.0277(15) 0.0316(15) 0.0188(14) -0.0032(11) 0.0033(11) -0.0140(12)
C9 0.0413(18) 0.0316(16) 0.0226(15) -0.0081(12) 0.0048(13) 0.0051(14)
C10 0.056(2) 0.043(2) 0.0356(18) -0.0024(15) 0.0028(16) 0.0183(18)
C11 0.050(2) 0.084(3) 0.045(2) -0.002(2) -0.0016(18) 0.036(2)
C12 0.0257(17) 0.110(4) 0.043(2) -0.031(2) -0.0067(15) 0.005(2)
C13 0.0255(15) 0.0447(18) 0.0294(15) -0.0168(14) -0.0014(12) 0.0003(14)
C14 0.0180(14) 0.0293(16) 0.0349(15) -0.0142(13) 0.0015(12) -0.0086(13)
C15 0.0298(16) 0.0225(14) 0.0349(16) -0.0043(12) 0.0100(13) -0.0050(12)
C16 0.060(2) 0.0211(15) 0.048(2) 0.0016(14) 0.0225(17) 0.0058(15)
C17 0.0236(14) 0.0210(14) 0.0262(15) 0.0060(12) 0.0047(11) 0.0045(11)
C18 0.0214(13) 0.0225(14) 0.0172(12) -0.0044(11) 0.0022(11) 0.0033(11)
C19 0.0203(14) 0.0298(15) 0.0357(16) -0.0082(13) -0.0105(12) 0.0062(12)
C20 0.0208(15) 0.0368(17) 0.053(2) -0.0133(15) -0.0092(14) -0.0012(13)
C21 0.0183(14) 0.0274(15) 0.0452(17) -0.0018(13) 0.0067(13) -0.0048(12)
C22 0.0171(12) 0.0228(13) 0.0135(12) 0.0010(10) -0.0006(10) 0.0002(11)
C23 0.0188(13) 0.0143(12) 0.0179(12) 0.0066(10) -0.0027(10) -0.0010(10)
C24 0.0156(13) 0.0189(13) 0.0252(14) -0.0035(11) 0.0006(11) -0.0003(11)
C25 0.0161(13) 0.0327(15) 0.0300(15) -0.0061(12) -0.0010(11) -0.0005(12)
C26 0.0227(14) 0.0281(15) 0.0285(14) 0.0033(12) 0.0034(12) 0.0063(12)
C27 0.0144(13) 0.0166(12) 0.0245(13) -0.0019(10) 0.0027(11) -0.0019(11)
C28 0.0273(15) 0.0271(15) 0.0219(14) 0.0019(11) 0.0074(11) 0.0061(12)
C29 0.053(2) 0.0276(16) 0.0347(17) 0.0099(14) 0.0130(15) -0.0012(15)
C30 0.082(3) 0.0333(18) 0.0400(19) 0.0015(15) -0.0084(19) 0.0214(19)
C31 0.057(2) 0.0370(17) 0.0342(17) -0.0037(14) -0.0091(16) 0.0249(17)
C32 0.0273(15) 0.0272(15) 0.0274(15) -0.0041(12) 0.0031(12) 0.0109(12)
C33 0.0202(14) 0.0335(15) 0.0215(14) -0.0071(12) -0.0045(11) 0.0095(12)
C34 0.0276(15) 0.0243(14) 0.0295(15) -0.0044(12) 0.0063(12) 0.0007(12)
C35 0.0439(18) 0.0251(15) 0.0317(16) -0.0047(13) 0.0154(14) 0.0070(14)
C36 0.0337(17) 0.0363(17) 0.0465(19) -0.0158(15) 0.0090(15) -0.0020(14)
C37 0.0277(15) 0.0207(13) 0.0159(12) 0.0016(11) -0.0009(11) 0.0123(12)
C38 0.0212(14) 0.0347(16) 0.0224(14) 0.0006(13) 0.0000(11) 0.0079(12)
C39 0.0256(16) 0.0311(16) 0.0462(18) 0.0001(14) -0.0030(14) 0.0090(13)
C40 0.0306(19) 0.0360(19) 0.095(3) 0.0070(19) 0.0114(19) 0.0097(15)
C41 0.0253(16) 0.047(2) 0.050(2) -0.0026(16) 0.0037(14) 0.0035(14)
C42 0.0264(15) 0.0308(15) 0.0360(16) 0.0036(13) -0.0011(13) 0.0056(13)
C43 0.0388(19) 0.0337(18) 0.068(2) 0.0031(17) 0.0007(18) 0.0005(16)
C44 0.143(5) 0.038(2) 0.119(4) -0.001(3) -0.016(4) -0.007(3)
C45 0.052(2) 0.0269(18) 0.089(3) 0.0034(19) -0.030(2) 0.0028(17)
C46 0.042(2) 0.060(3) 0.100(4) -0.009(3) -0.009(2) -0.011(2)
C47 0.109(5) 0.095(4) 0.094(4) -0.016(3) 0.000(4) -0.051(4)
C48 0.173(7) 0.029(2) 0.106(4) -0.007(2) -0.049(5) 0.005(3)
C49 0.099(4) 0.058(3) 0.078(3) 0.029(3) 0.014(3) 0.026(3)
C50 0.053(2) 0.048(2) 0.084(3) 0.023(2) -0.012(2) -0.005(2)

loop_
_atom_type_symbol
_atom_type_description
_atom_type_scat_dispersion_real
_atom_type_scat_dispersion_imag
_atom_type_scat_source
C C 0.0033 0.0016 'International Tables Vol C Tables 4.2.6.8 and 6.1.1.4'
H H 0.0000 0.0000 'International Tables Vol C Tables 4.2.6.8 and 6.1.1.4'
N N 0.0061 0.0033 'International Tables Vol C Tables 4.2.6.8 and 6.1.1.4'
O O 0.0106 0.0060 'International Tables Vol C Tables 4.2.6.8 and 6.1.1.4'

loop_
_geom_angle_atom_site_label_1
_geom_angle_atom_site_label_2
_geom_angle_atom_site_label_3
_geom_angle
_geom_angle_publ_flag
C5 O1 C4 121.4(2) yes
C43 O11 C44 116.5(4) yes
C5 N1 C6 120.1(2) ?
C5 N1 H1 120.0 ?
C6 N1 H1 120.0 ?
C8 N2 C9 123.7(2) ?
C8 N2 H2 118.2 ?
C9 N2 H2 118.2 ?
C14 N3 C15 121.7(2) ?
C14 N3 H3 119.1 ?
C15 N3 H3 119.1 ?
C17 N4 C18 124.0(2) ?
C17 N4 H4 118.0 ?
C18 N4 H4 118.0 ?
C23 N5 C24 123.4(2) ?
C23 N5 H5 118.3 ?
C24 N5 H5 118.3 ?
C27 N6 C28 123.7(2) ?
C27 N6 H6 118.2 ?
C28 N6 H6 118.2 ?
C33 N7 C34 123.5(2) ?
C33 N7 H7 118.3 ?
C34 N7 H7 118.3 ?
C37 N8 C38 121.4(2) ?
C37 N8 H8 119.3 ?
C38 N8 H8 119.3 ?
C4 C1 H1A 109.5 ?
C4 C1 H1B 109.5 ?
H1A C1 H1B 109.5 ?
C4 C1 H1C 109.5 ?
H1A C1 H1C 109.5 ?
H1B C1 H1C 109.5 ?
C4 C2 H2A 109.5 ?
C4 C2 H2B 109.5 ?
H2A C2 H2B 109.5 ?
C4 C2 H2C 109.5 ?
H2A C2 H2C 109.5 ?
H2B C2 H2C 109.5 ?
C4 C3 H3A 109.5 ?
C4 C3 H3B 109.5 ?
H3A C3 H3B 109.5 ?
C4 C3 H3C 109.5 ?
H3A C3 H3C 109.5 ?
H3B C3 H3C 109.5 ?
O1 C4 C2 111.0(3) ?
O1 C4 C3 108.9(3) ?
C2 C4 C3 113.3(4) ?
O1 C4 C1 101.6(3) ?
C2 C4 C1 110.1(3) ?
C3 C4 C1 111.5(3) ?
O2 C5 N1 123.7(3) ?
O2 C5 O1 124.9(3) ?
N1 C5 O1 111.4(2) ?
N1 C6 C7 109.6(2) ?
N1 C6 C8 112.0(2) ?
C7 C6 C8 111.5(2) ?
N1 C6 H6A 107.8 ?
C7 C6 H6A 107.8 ?
C8 C6 H6A 107.8 ?
C6 C7 H7A 109.5 ?
C6 C7 H7B 109.5 ?
H7A C7 H7B 109.5 ?
C6 C7 H7C 109.5 ?
H7A C7 H7C 109.5 ?
H7B C7 H7C 109.5 ?
O3 C8 N2 122.2(3) ?
O3 C8 C6 120.9(3) ?
N2 C8 C6 116.9(2) ?
N2 C9 C10 114.2(3) ?
N2 C9 C13 112.4(2) ?
C10 C9 C13 105.5(3) ?
N2 C9 H9 108.2 ?
C10 C9 H9 108.2 ?
C13 C9 H9 108.2 ?
C11 C10 C9 101.9(3) ?
C11 C10 H10A 111.4 ?
C9 C10 H10A 111.4 ?
C11 C10 H10B 111.4 ?
C9 C10 H10B 111.4 ?
H10A C10 H10B 109.3 ?
C10 C11 C12 104.7(3) ?
C10 C11 H11A 110.8 ?
C12 C11 H11A 110.8 ?
C10 C11 H11B 110.8 ?
C12 C11 H11B 110.8 ?
H11A C11 H11B 108.9 ?
C11 C12 C13 105.7(3) ?
C11 C12 H12A 110.6 ?
C13 C12 H12A 110.6 ?
C11 C12 H12B 110.6 ?
C13 C12 H12B 110.6 ?
H12A C12 H12B 108.7 ?
C14 C13 C9 110.9(2) ?
C14 C13 C12 111.9(3) ?
C9 C13 C12 104.1(3) ?
C14 C13 H13 109.9 ?
C9 C13 H13 109.9 ?
C12 C13 H13 109.9 ?
O4 C14 N3 121.2(3) ?
O4 C14 C13 121.6(3) ?
N3 C14 C13 117.2(2) ?
N3 C15 C16 109.2(2) ?
N3 C15 C17 113.8(2) ?
C16 C15 C17 110.7(3) ?
N3 C15 H15 107.7 ?
C16 C15 H15 107.7 ?
C17 C15 H15 107.7 ?
C15 C16 H16A 109.5 ?
C15 C16 H16B 109.5 ?
H16A C16 H16B 109.5 ?
C15 C16 H16C 109.5 ?
H16A C16 H16C 109.5 ?
H16B C16 H16C 109.5 ?
O5 C17 N4 123.7(3) ?
O5 C17 C15 120.3(2) ?
N4 C17 C15 115.9(2) ?
N4 C18 C19 114.4(2) ?
N4 C18 C22 112.4(2) ?
C19 C18 C22 103.9(2) ?
N4 C18 H18 108.6 ?
C19 C18 H18 108.6 ?
C22 C18 H18 108.6 ?
C20 C19 C18 102.5(2) ?
C20 C19 H19A 111.3 ?
C18 C19 H19A 111.3 ?
C20 C19 H19B 111.3 ?
C18 C19 H19B 111.3 ?
H19A C19 H19B 109.2 ?
C19 C20 C21 104.4(2) ?
C19 C20 H20A 110.9 ?
C21 C20 H20A 110.9 ?
C19 C20 H20B 110.9 ?
C21 C20 H20B 110.9 ?
H20A C20 H20B 108.9 ?
C20 C21 C22 105.7(2) ?
C20 C21 H21A 110.6 ?
C22 C21 H21A 110.6 ?
C20 C21 H21B 110.6 ?
C22 C21 H21B 110.6 ?
H21A C21 H21B 108.7 ?
C23 C22 C21 113.2(2) ?
C23 C22 C18 111.1(2) ?
C21 C22 C18 105.1(2) ?
C23 C22 H22 109.1 ?
C21 C22 H22 109.1 ?
C18 C22 H22 109.1 ?
O6 C23 N5 122.1(2) ?
O6 C23 C22 122.0(2) ?
N5 C23 C22 115.9(2) ?
N5 C24 C26 109.3(2) ?
N5 C24 C25 107.9(2) ?
C26 C24 C25 111.0(2) ?
N5 C24 C27 110.7(2) ?
C26 C24 C27 110.2(2) ?
C25 C24 C27 107.8(2) ?
C24 C25 H25A 109.5 ?
C24 C25 H25B 109.5 ?
H25A C25 H25B 109.5 ?
C24 C25 H25C 109.5 ?
H25A C25 H25C 109.5 ?
H25B C25 H25C 109.5 ?
C24 C26 H26A 109.5 ?
C24 C26 H26B 109.5 ?
H26A C26 H26B 109.5 ?
C24 C26 H26C 109.5 ?
H26A C26 H26C 109.5 ?
H26B C26 H26C 109.5 ?
O7 C27 N6 124.0(2) ?
O7 C27 C24 119.0(2) ?
N6 C27 C24 116.9(2) ?
N6 C28 C29 112.3(2) ?
N6 C28 C32 111.7(2) ?
C29 C28 C32 105.0(2) ?
N6 C28 H28 109.2 ?
C29 C28 H28 109.2 ?
C32 C28 H28 109.2 ?
C30 C29 C28 106.1(3) ?
C30 C29 H29A 110.5 ?
C28 C29 H29A 110.5 ?
C30 C29 H29B 110.5 ?
C28 C29 H29B 110.5 ?
H29A C29 H29B 108.7 ?
C29 C30 C31 103.8(3) ?
C29 C30 H30A 111.0 ?
C31 C30 H30A 111.0 ?
C29 C30 H30B 111.0 ?
C31 C30 H30B 111.0 ?
H30A C30 H30B 109.0 ?
C30 C31 C32 102.6(3) ?
C30 C31 H31A 111.2 ?
C32 C31 H31A 111.2 ?
C30 C31 H31B 111.2 ?
C32 C31 H31B 111.2 ?
H31A C31 H31B 109.2 ?
C31 C32 C33 115.1(2) ?
C31 C32 C28 104.8(2) ?
C33 C32 C28 111.2(2) ?
C31 C32 H32 108.5 ?
C33 C32 H32 108.5 ?
C28 C32 H32 108.5 ?
O8 C33 N7 123.0(3) ?
O8 C33 C32 121.4(3) ?
N7 C33 C32 115.4(2) ?
N7 C34 C36 111.4(2) ?
N7 C34 C35 107.2(2) ?
C36 C34 C35 110.7(3) ?
N7 C34 C37 109.8(2) ?
C36 C34 C37 109.6(2) ?
C35 C34 C37 108.1(2) ?
C34 C35 H35A 109.5 ?
C34 C35 H35B 109.5 ?
H35A C35 H35B 109.5 ?
C34 C35 H35C 109.5 ?
H35A C35 H35C 109.5 ?
H35B C35 H35C 109.5 ?
C34 C36 H36A 109.5 ?
C34 C36 H36B 109.5 ?
H36A C36 H36B 109.5 ?
C34 C36 H36C 109.5 ?
H36A C36 H36C 109.5 ?
H36B C36 H36C 109.5 ?
O9 C37 N8 122.6(2) ?
O9 C37 C34 121.2(3) ?
N8 C37 C34 116.1(2) ?
N8 C38 C42 112.4(2) ?
N8 C38 C39 115.2(2) ?
C42 C38 C39 103.9(2) ?
N8 C38 H38 108.4 ?
C42 C38 H38 108.4 ?
C39 C38 H38 108.4 ?
C40 C39 C38 103.3(3) ?
C40 C39 H39A 111.1 ?
C38 C39 H39A 111.1 ?
C40 C39 H39B 111.1 ?
C38 C39 H39B 111.1 ?
H39A C39 H39B 109.1 ?
C39 C40 C41 104.8(3) ?
C39 C40 H40A 110.8 ?
C41 C40 H40A 110.8 ?
C39 C40 H40B 110.8 ?
C41 C40 H40B 110.8 ?
H40A C40 H40B 108.9 ?
C40 C41 C42 105.6(3) ?
C40 C41 H41A 110.6 ?
C42 C41 H41A 110.6 ?
C40 C41 H41B 110.6 ?
C42 C41 H41B 110.6 ?
H41A C41 H41B 108.8 ?
C43 C42 C38 112.8(3) ?
C43 C42 C41 112.4(3) ?
C38 C42 C41 104.9(2) ?
C43 C42 H42 108.9 ?
C38 C42 H42 108.9 ?
C41 C42 H42 108.9 ?
O10 C43 O11 121.9(3) ?
O10 C43 C42 127.3(3) ?
O11 C43 C42 110.8(3) ?
C45 C44 O11 107.7(4) ?
C45 C44 H44A 110.2 ?
O11 C44 H44A 110.2 ?
C45 C44 H44B 110.2 ?
O11 C44 H44B 110.2 ?
H44A C44 H44B 108.5 ?
C46 C45 C50 119.0(4) ?
C46 C45 C44 119.9(5) ?
C50 C45 C44 121.1(4) ?
C45 C46 C47 121.7(5) ?
C45 C46 H46 119.1 ?
C47 C46 H46 119.1 ?
C46 C47 C48 120.7(5) ?
C46 C47 H47 119.7 ?
C48 C47 H47 119.7 ?
C49 C48 C47 116.7(5) ?
C49 C48 H48 121.6 ?
C47 C48 H48 121.6 ?
C48 C49 C50 122.4(5) ?
C48 C49 H49 118.8 ?
C50 C49 H49 118.8 ?
C49 C50 C45 119.4(4) ?
C49 C50 H50 120.3 ?
C45 C50 H50 120.3 ?

loop_
_geom_bond_atom_site_label_1
_geom_bond_atom_site_label_2
_geom_bond_distance
_geom_bond_publ_flag
O1 C5 1.344(3) yes
O1 C4 1.470(4) yes
O2 C5 1.224(3) yes
O3 C8 1.236(3) yes
O4 C14 1.227(3) yes
O5 C17 1.233(3) yes
O6 C23 1.229(3) yes
O7 C27 1.233(3) yes
O8 C33 1.236(3) yes
O9 C37 1.228(3) yes
O10 C43 1.198(4) yes
O11 C43 1.329(5) yes
O11 C44 1.493(6) yes
N1 C5 1.335(4) ?
N1 C6 1.462(4) ?
N1 H1 0.8800 ?
N2 C8 1.342(4) ?
N2 C9 1.444(4) ?
N2 H2 0.8800 ?
N3 C14 1.344(4) ?
N3 C15 1.453(4) ?
N3 H3 0.8800 ?
N4 C17 1.331(4) ?
N4 C18 1.452(3) ?
N4 H4 0.8800 ?
N5 C23 1.338(3) ?
N5 C24 1.476(3) ?
N5 H5 0.8800 ?
N6 C27 1.321(3) ?
N6 C28 1.465(3) ?
N6 H6 0.8800 ?
N7 C33 1.324(4) ?
N7 C34 1.475(3) ?
N7 H7 0.8800 ?
N8 C37 1.326(4) ?
N8 C38 1.453(4) ?
N8 H8 0.8800 ?
C1 C4 1.524(5) ?
C1 H1A 0.9800 ?
C1 H1B 0.9800 ?
C1 H1C 0.9800 ?
C2 C4 1.507(5) ?
C2 H2A 0.9800 ?
C2 H2B 0.9800 ?
C2 H2C 0.9800 ?
C3 C4 1.509(6) ?
C3 H3A 0.9800 ?
C3 H3B 0.9800 ?
C3 H3C 0.9800 ?
C6 C7 1.511(4) ?
C6 C8 1.520(4) ?
C6 H6A 1.0000 ?
C7 H7A 0.9800 ?
C7 H7B 0.9800 ?
C7 H7C 0.9800 ?
C9 C10 1.526(5) ?
C9 C13 1.553(5) ?
C9 H9 1.0000 ?
C10 C11 1.504(5) ?
C10 H10A 0.9900 ?
C10 H10B 0.9900 ?
C11 C12 1.512(7) ?
C11 H11A 0.9900 ?
C11 H11B 0.9900 ?
C12 C13 1.555(5) ?
C12 H12A 0.9900 ?
C12 H12B 0.9900 ?
C13 C14 1.520(4) ?
C13 H13 1.0000 ?
C15 C16 1.521(4) ?
C15 C17 1.523(4) ?
C15 H15 1.0000 ?
C16 H16A 0.9800 ?
C16 H16B 0.9800 ?
C16 H16C 0.9800 ?
C18 C19 1.515(4) ?
C18 C22 1.562(4) ?
C18 H18 1.0000 ?
C19 C20 1.513(4) ?
C19 H19A 0.9900 ?
C19 H19B 0.9900 ?
C20 C21 1.523(4) ?
C20 H20A 0.9900 ?
C20 H20B 0.9900 ?
C21 C22 1.541(4) ?
C21 H21A 0.9900 ?
C21 H21B 0.9900 ?
C22 C23 1.513(4) ?
C22 H22 1.0000 ?
C24 C26 1.522(4) ?
C24 C25 1.527(4) ?
C24 C27 1.539(4) ?
C25 H25A 0.9800 ?
C25 H25B 0.9800 ?
C25 H25C 0.9800 ?
C26 H26A 0.9800 ?
C26 H26B 0.9800 ?
C26 H26C 0.9800 ?
C28 C29 1.545(4) ?
C28 C32 1.551(4) ?
C28 H28 1.0000 ?
C29 C30 1.507(5) ?
C29 H29A 0.9900 ?
C29 H29B 0.9900 ?
C30 C31 1.519(5) ?
C30 H30A 0.9900 ?
C30 H30B 0.9900 ?
C31 C32 1.526(4) ?
C31 H31A 0.9900 ?
C31 H31B 0.9900 ?
C32 C33 1.529(4) ?
C32 H32 1.0000 ?
C34 C36 1.511(4) ?
C34 C35 1.526(4) ?
C34 C37 1.555(4) ?
C35 H35A 0.9800 ?
C35 H35B 0.9800 ?
C35 H35C 0.9800 ?
C36 H36A 0.9800 ?
C36 H36B 0.9800 ?
C36 H36C 0.9800 ?
C38 C42 1.511(4) ?
C38 C39 1.524(4) ?
C38 H38 1.0000 ?
C39 C40 1.508(5) ?
C39 H39A 0.9900 ?
C39 H39B 0.9900 ?
C40 C41 1.542(5) ?
C40 H40A 0.9900 ?
C40 H40B 0.9900 ?
C41 C42 1.564(4) ?
C41 H41A 0.9900 ?
C41 H41B 0.9900 ?
C42 C43 1.493(5) ?
C42 H42 1.0000 ?
C44 C45 1.467(7) ?
C44 H44A 0.9900 ?
C44 H44B 0.9900 ?
C45 C46 1.360(6) ?
C45 C50 1.412(6) ?
C46 C47 1.368(7) ?
C46 H46 0.9500 ?
C47 C48 1.432(9) ?
C47 H47 0.9500 ?
C48 C49 1.381(8) ?
C48 H48 0.9500 ?
C49 C50 1.384(7) ?
C49 H49 0.9500 ?
C50 H50 0.9500 ?

loop_
_geom_hbond_atom_site_label_D
_geom_hbond_atom_site_label_H
_geom_hbond_atom_site_label_A
_geom_hbond_distance_DH
_geom_hbond_distance_HA
_geom_hbond_distance_DA
_geom_hbond_angle_DHA
_geom_hbond_site_symmetry_A
N1 H1 O9 0.88 1.97 2.837(3) 168.0 2_574
N2 H2 O8 0.88 2.16 2.995(3) 157.4 2_574
N3 H3 O2 0.88 2.02 2.887(3) 166.8 .
N4 H4 O3 0.88 2.06 2.884(3) 154.7 .
N5 H5 O4 0.88 2.04 2.898(3) 163.4 .
N6 H6 O5 0.88 2.05 2.892(3) 159.6 .
N7 H7 O6 0.88 2.04 2.911(3) 172.7 .
N8 H8 O7 0.88 2.00 2.862(3) 164.8 .

loop_
_geom_torsion_atom_site_label_1
_geom_torsion_atom_site_label_2
_geom_torsion_atom_site_label_3
_geom_torsion_atom_site_label_4
_geom_torsion
C5 O1 C4 C2 -62.3(4)
C5 O1 C4 C3 63.0(4)
C5 O1 C4 C1 -179.3(3)
C6 N1 C5 O2 9.9(4)
C6 N1 C5 O1 -169.6(2)
C4 O1 C5 O2 5.5(4)
C4 O1 C5 N1 -175.1(3)
C5 N1 C6 C7 171.2(3)
C5 N1 C6 C8 -64.5(3)
C9 N2 C8 O3 -12.7(4)
C9 N2 C8 C6 167.5(3)
N1 C6 C8 O3 137.8(3)
C7 C6 C8 O3 -98.9(3)
N1 C6 C8 N2 -42.4(3)
C7 C6 C8 N2 80.9(3)
C8 N2 C9 C10 149.8(3)
C8 N2 C9 C13 -90.1(3)
N2 C9 C10 C11 161.4(3)
C13 C9 C10 C11 37.5(3)
C9 C10 C11 C12 -42.8(4)
C10 C11 C12 C13 31.8(4)
N2 C9 C13 C14 96.3(3)
C10 C9 C13 C14 -138.7(3)
N2 C9 C13 C12 -143.2(2)
C10 C9 C13 C12 -18.1(3)
C11 C12 C13 C14 111.8(3)
C11 C12 C13 C9 -8.0(3)
C15 N3 C14 O4 3.2(4)
C15 N3 C14 C13 -178.1(2)
C9 C13 C14 O4 85.6(3)
C12 C13 C14 O4 -30.2(4)
C9 C13 C14 N3 -93.1(3)
C12 C13 C14 N3 151.1(3)
C14 N3 C15 C16 178.4(3)
C14 N3 C15 C17 -57.4(4)
C18 N4 C17 O5 -6.5(4)
C18 N4 C17 C15 176.3(2)
N3 C15 C17 O5 145.4(3)
C16 C15 C17 O5 -91.3(3)
N3 C15 C17 N4 -37.3(3)
C16 C15 C17 N4 86.1(3)
C17 N4 C18 C19 142.0(3)
C17 N4 C18 C22 -99.8(3)
N4 C18 C19 C20 162.9(2)
C22 C18 C19 C20 40.0(3)
C18 C19 C20 C21 -42.4(3)
C19 C20 C21 C22 27.9(3)
C20 C21 C22 C23 118.3(3)
C20 C21 C22 C18 -3.1(3)
N4 C18 C22 C23 90.2(2)
C19 C18 C22 C23 -145.5(2)
N4 C18 C22 C21 -147.0(2)
C19 C18 C22 C21 -22.7(3)
C24 N5 C23 O6 3.6(4)
C24 N5 C23 C22 -178.6(2)
C21 C22 C23 O6 -24.4(3)
C18 C22 C23 O6 93.6(3)
C21 C22 C23 N5 157.8(2)
C18 C22 C23 N5 -84.2(3)
C23 N5 C24 C26 66.7(3)
C23 N5 C24 C25 -172.5(2)
C23 N5 C24 C27 -54.8(3)
C28 N6 C27 O7 -8.6(4)
C28 N6 C27 C24 174.9(2)
N5 C24 C27 O7 146.7(2)
C26 C24 C27 O7 25.8(3)
C25 C24 C27 O7 -95.5(3)
N5 C24 C27 N6 -36.6(3)
C26 C24 C27 N6 -157.6(2)
C25 C24 C27 N6 81.2(3)
C27 N6 C28 C29 140.2(3)
C27 N6 C28 C32 -102.1(3)
N6 C28 C29 C30 112.4(3)
C32 C28 C29 C30 -9.2(3)
C28 C29 C30 C31 32.0(3)
C29 C30 C31 C32 -42.5(3)
C30 C31 C32 C33 158.9(3)
C30 C31 C32 C28 36.5(3)
N6 C28 C32 C31 -138.9(2)
C29 C28 C32 C31 -16.9(3)
N6 C28 C32 C33 96.1(3)
C29 C28 C32 C33 -141.9(2)
C34 N7 C33 O8 -2.0(4)
C34 N7 C33 C32 172.8(2)
C31 C32 C33 O8 -20.7(4)
C28 C32 C33 O8 98.2(3)
C31 C32 C33 N7 164.4(3)
C28 C32 C33 N7 -76.7(3)
C33 N7 C34 C36 67.0(3)
C33 N7 C34 C35 -171.8(3)
C33 N7 C34 C37 -54.6(3)
C38 N8 C37 O9 -1.4(4)
C38 N8 C37 C34 -176.5(2)
N7 C34 C37 O9 136.2(2)
C36 C34 C37 O9 13.6(4)
C35 C34 C37 O9 -107.1(3)
N7 C34 C37 N8 -48.6(3)
C36 C34 C37 N8 -171.2(2)
C35 C34 C37 N8 68.1(3)
C37 N8 C38 C42 -174.4(2)
C37 N8 C38 C39 66.9(3)
N8 C38 C39 C40 165.9(3)
C42 C38 C39 C40 42.6(3)
C38 C39 C40 C41 -36.6(4)
C39 C40 C41 C42 17.2(4)
N8 C38 C42 C43 80.9(3)
C39 C38 C42 C43 -153.9(3)
N8 C38 C42 C41 -156.4(2)
C39 C38 C42 C41 -31.2(3)
C40 C41 C42 C43 131.7(3)
C40 C41 C42 C38 8.8(3)
C44 O11 C43 O10 1.8(7)
C44 O11 C43 C42 -176.8(4)
C38 C42 C43 O10 -2.2(5)
C41 C42 C43 O10 -120.5(4)
C38 C42 C43 O11 176.4(3)
C41 C42 C43 O11 58.0(4)
C43 O11 C44 C45 -126.5(5)
O11 C44 C45 C46 -124.5(5)
O11 C44 C45 C50 56.4(6)
C50 C45 C46 C47 4.5(7)
C44 C45 C46 C47 -174.5(5)
C45 C46 C47 C48 -4.7(9)
C46 C47 C48 C49 2.5(9)
C47 C48 C49 C50 -0.5(7)
C48 C49 C50 C45 0.4(7)
C46 C45 C50 C49 -2.4(6)
C44 C45 C50 C49 176.7(4)

loop_
_platon_squeeze_void_nr
_platon_squeeze_void_average_x
_platon_squeeze_void_average_y
_platon_squeeze_void_average_z
_platon_squeeze_void_volume
_platon_squeeze_void_count_electrons
1 0.185 0.283 0.715 177.9 53.6
2 -0.185 0.783 0.785 177.9 53.6
3 0.315 0.717 0.215 177.9 53.6
4 0.685 0.217 0.285 177.9 53.6
